data_4020923
loop_
_publ_author_name
'J\'ozef Zienkiewicz'
'Piotr Kaszynski'
'Victor G. Young, Jr.'

_publ_section_title
;
 Fused-Ring Thiadiazines: Preparation and Crystallographic
 Characterization of 3-Phenyl Derivative of Benzo-, Pyridio[2,3-e]-,
 Pyrazino[2,3-e]-, and Tetrafluorobenzo-[1,2,4]thiadiazines
;
_journal_name_full 'Journal of Organic Chemistry'
_journal_page_first 2551
_journal_page_last 2561
_journal_paper_doi 10.1021/jo035835h
_journal_volume 69
_journal_year 2004
_chemical_formula_moiety 'C13 H10 N2 S'
_chemical_formula_sum 'C13 H10 N2 S'
_chemical_formula_weight 226.29
_space_group_IT_number 14
_symmetry_cell_setting monoclinic
_symmetry_space_group_name_Hall '-P 2ybc'
_symmetry_space_group_name_H-M 'P 1 21/c 1'
_cell_angle_alpha 90.00
_cell_angle_beta 100.866(7)
_cell_angle_gamma 90.00
_cell_formula_units_Z 4
_cell_length_a 6.932(3)
_cell_length_b 15.657(6)
_cell_length_c 10.350(4)
_cell_measurement_temperature 173(2)
_cell_volume 1103.2(7)
_diffrn_ambient_temperature 173(2)
_exptl_crystal_density_diffrn 1.362
_cod_depositor_comments
;
The following automatic conversions were performed:
'_symmetry_cell_setting' value 'Monoclinic' changed to 'monoclinic'
according to '/home/saulius/struct/CIF-dictionaries/cif_core.dic'
dictionary named 'cif_core.dic' version 2.4.1 from 2010-06-29.

Automatic conversion script
Id: cif_fix_enum 1527 2010-12-29 10:47:43Z saulius 
;
_cod_original_sg_symbol_H-M 'P 21/c'
_cod_database_code 4020923

loop_
_symmetry_equiv_pos_as_xyz
'x, y, z'
'-x, y+1/2, -z+1/2'
'-x, -y, -z'
'x, -y-1/2, z-1/2'

loop_
_atom_site_label
_atom_site_type_symbol
_atom_site_fract_x
_atom_site_fract_y
_atom_site_fract_z
_atom_site_U_iso_or_equiv
_atom_site_adp_type
_atom_site_occupancy
_atom_site_symmetry_multiplicity
_atom_site_calc_flag
_atom_site_refinement_flags
_atom_site_disorder_assembly
_atom_site_disorder_group
S1 S 0.25284(6) 0.88139(3) 0.45181(4) 0.02837(15) Uani 1 1 d . . .
N2 N 0.37653(19) 0.78530(8) 0.46946(12) 0.0263(3) Uani 1 1 d . . .
C3 C 0.4021(2) 0.74923(10) 0.58398(15) 0.0244(3) Uani 1 1 d . . .
N4 N 0.31963(18) 0.77639(8) 0.68806(12) 0.0255(3) Uani 1 1 d . . .
H26 H 0.3828 0.7674 0.7689 0.031 Uiso 1 1 calc R . .
C5 C 0.1356(2) 0.81851(9) 0.66781(15) 0.0241(3) Uani 1 1 d . . .
C6 C 0.0789(2) 0.86694(10) 0.55410(15) 0.0254(3) Uani 1 1 d . . .
C7 C 0.0089(2) 0.81093(10) 0.75685(16) 0.0279(3) Uani 1 1 d . . .
H17 H 0.0451 0.7771 0.8338 0.034 Uiso 1 1 calc R . .
C8 C -0.1704(2) 0.85302(11) 0.73242(17) 0.0311(4) Uani 1 1 d . . .
H18 H -0.2541 0.8502 0.7952 0.037 Uiso 1 1 calc R . .
C9 C -0.2287(2) 0.89908(10) 0.61776(18) 0.0319(4) Uani 1 1 d . . .
H19 H -0.3527 0.9270 0.6015 0.038 Uiso 1 1 calc R . .
C10 C -0.1059(2) 0.90458(10) 0.52631(17) 0.0299(4) Uani 1 1 d . . .
H20 H -0.1479 0.9338 0.4455 0.036 Uiso 1 1 calc R . .
C11 C 0.5292(2) 0.67192(10) 0.60513(14) 0.0253(3) Uani 1 1 d . . .
C12 C 0.4744(3) 0.59984(11) 0.66919(16) 0.0324(4) Uani 1 1 d . . .
H21 H 0.3545 0.5998 0.7010 0.039 Uiso 1 1 calc R . .
C13 C 0.5945(3) 0.52840(12) 0.68639(18) 0.0409(4) Uani 1 1 d . . .
H25 H 0.5555 0.4791 0.7285 0.049 Uiso 1 1 calc R . .
C14 C 0.7715(3) 0.52866(12) 0.64227(18) 0.0421(5) Uani 1 1 d . . .
H24 H 0.8548 0.4800 0.6557 0.051 Uiso 1 1 calc R . .
C15 C 0.8266(3) 0.59980(12) 0.57871(18) 0.0397(4) Uani 1 1 d . . .
H23 H 0.9477 0.5998 0.5485 0.048 Uiso 1 1 calc R . .
C16 C 0.7058(2) 0.67100(11) 0.55889(16) 0.0307(4) Uani 1 1 d . . .
H22 H 0.7433 0.7193 0.5138 0.037 Uiso 1 1 calc R . .

loop_
_atom_site_aniso_label
_atom_site_aniso_U_11
_atom_site_aniso_U_22
_atom_site_aniso_U_33
_atom_site_aniso_U_23
_atom_site_aniso_U_13
_atom_site_aniso_U_12
S1 0.0309(2) 0.0276(2) 0.0276(2) 0.00500(15) 0.00805(17) 0.00382(16)
N2 0.0283(7) 0.0264(7) 0.0246(7) 0.0005(5) 0.0058(5) 0.0026(5)
C3 0.0235(7) 0.0253(8) 0.0239(8) -0.0032(6) 0.0035(6) -0.0018(6)
N4 0.0251(7) 0.0312(7) 0.0196(6) 0.0002(5) 0.0025(5) 0.0050(5)
C5 0.0225(8) 0.0226(8) 0.0262(8) -0.0036(6) 0.0024(6) 0.0002(6)
C6 0.0266(8) 0.0225(7) 0.0268(8) -0.0017(6) 0.0041(6) -0.0006(6)
C7 0.0302(8) 0.0270(8) 0.0268(8) -0.0009(6) 0.0060(6) 0.0001(7)
C8 0.0269(8) 0.0323(9) 0.0360(9) -0.0040(7) 0.0106(7) -0.0020(7)
C9 0.0232(8) 0.0277(8) 0.0438(10) -0.0021(7) 0.0034(7) 0.0018(6)
C10 0.0276(8) 0.0258(8) 0.0343(9) 0.0023(7) 0.0006(7) -0.0004(7)
C11 0.0282(8) 0.0268(8) 0.0201(7) -0.0030(6) 0.0029(6) 0.0017(6)
C12 0.0370(9) 0.0326(9) 0.0288(9) 0.0009(7) 0.0094(7) 0.0015(7)
C13 0.0582(12) 0.0303(9) 0.0356(10) 0.0063(7) 0.0121(9) 0.0063(8)
C14 0.0526(11) 0.0358(10) 0.0379(10) 0.0014(8) 0.0081(9) 0.0193(9)
C15 0.0369(10) 0.0426(10) 0.0415(10) -0.0032(8) 0.0121(8) 0.0103(8)
C16 0.0334(9) 0.0296(9) 0.0305(9) -0.0020(7) 0.0092(7) 0.0017(7)

loop_
_geom_bond_atom_site_label_1
_geom_bond_atom_site_label_2
_geom_bond_distance
_geom_bond_site_symmetry_2
_geom_bond_publ_flag
S1 N2 1.7243(14) . ?
S1 C6 1.7629(17) . ?
N2 C3 1.294(2) . ?
C3 N4 1.3785(19) . ?
C3 C11 1.489(2) . ?
N4 C5 1.416(2) . ?
N4 H26 0.8800 . ?
C5 C7 1.393(2) . ?
C5 C6 1.393(2) . ?
C6 C10 1.390(2) . ?
C7 C8 1.388(2) . ?
C7 H17 0.9500 . ?
C8 C9 1.382(2) . ?
C8 H18 0.9500 . ?
C9 C10 1.390(2) . ?
C9 H19 0.9500 . ?
C10 H20 0.9500 . ?
C11 C16 1.396(2) . ?
C11 C12 1.397(2) . ?
C12 C13 1.386(3) . ?
C12 H21 0.9500 . ?
C13 C14 1.388(3) . ?
C13 H25 0.9500 . ?
C14 C15 1.383(3) . ?
C14 H24 0.9500 . ?
C15 C16 1.386(2) . ?
C15 H23 0.9500 . ?
C16 H22 0.9500 . ?

loop_
_cod_related_entry_id
_cod_related_entry_database
_cod_related_entry_code
1 ChemSpider 21155364
